data_2311067
loop_
_publ_author_name
'Magneli, A.'

_publ_section_title
;
 Structures of the Re O3 - type with recurrent dislocations of atoms:
 'homologous series' of molybdenum and tungsten oxides
;
_journal_name_full 'Acta Crystallographica (1,1948-23,1967)'
_journal_page_first 495
_journal_page_last 500
_journal_volume 6
_journal_year 1953
_chemical_formula_sum 'Mo5 O29 W5'
_chemical_name_systematic '(Mo5 W5) O29'
_space_group_IT_number 13
_symmetry_space_group_name_Hall '-P 2ya'
_symmetry_space_group_name_H-M 'P 1 2/a 1'
_cell_angle_alpha 90
_cell_angle_beta 111
_cell_angle_gamma 90
_cell_formula_units_Z 2
_cell_length_a 17
_cell_length_b 4
_cell_length_c 17.5
_cell_volume 1110.961
_citation_journal_id_ASTM ACCRA9
_cod_data_source_file Magneli_ACCRA9_1953_25.cif
_cod_data_source_block Mo5O29W5
_cod_original_sg_symbol_Hall '-P 2yc (z,y,-x)'
_cod_database_code 2311067

loop_
_symmetry_equiv_pos_as_xyz
x,y,z
-x+1/2,y,-z
-x,-y,-z
x-1/2,-y,z

loop_
_atom_site_label
_atom_site_type_symbol
_atom_site_fract_x
_atom_site_fract_y
_atom_site_fract_z
_atom_site_occupancy
_atom_site_U_iso_or_equiv
Mo4 Mo+5 0.825 0.58 0.352 0.5 0.0
O10 O-2 0.472 0.5 0.201 1 0.0
O4 O-2 0.091 0 0.252 1 0.0
W4 W+5 0.825 0.58 0.352 0.5 0.0
W5 W+5 1.065 0.58 0.457 0.5 0.0
O9 O-2 0.105 0.5 0.151 1 0.0
O1 O-2 0 0.5 0 1 0.0
Mo2 Mo+5 0.353 0.58 0.15 0.5 0.0
O15 O-2 0.315 0.5 0.465 1 0.0
O3 O-2 0.353 0 0.15 1 0.0
O7 O-2 0.365 0.5 0.05 1 0.0
W3 W+5 0.591 0.42 0.252 0.5 0.0
O6 O-2 0.065 0 0.457 1 0.0
O13 O-2 0.078 0.5 0.344 1 0.0
W1 W+5 0.117 0.42 0.05 0.5 0.0
O2 O-2 0.117 0 0.05 1 0.0
Mo3 Mo+5 0.591 0.42 0.252 0.5 0.0
Mo5 Mo+5 1.065 0.58 0.457 0.5 0.0
O11 O-2 0.34 0.5 0.251 1 0.0
O8 O-2 0.235 0.5 0.1 1 0.0
O5 O-2 0.325 0 0.352 1 0.0
Mo1 Mo+5 0.117 0.42 0.05 0.5 0.0
O12 O-2 0.208 0.5 0.302 1 0.0
W2 W+5 0.353 0.58 0.15 0.5 0.0
O14 O-2 0.44 0.5 0.43 1 0.0
